data_7161227
loop_
_publ_author_name
'Kawasaki, Tsuneomi'
'Takamatsu, Naoya'
'Aiba, Shohei'
'Kim, Yong Du'
'Niikura, Kohei'
'Okumura, So'
'Inoue, Takumi'
'Tsunomori, Yosuke'
'Tanaka, Yudai'
'Kato, Masaki'
'Nemoto, Kenji'
'Tokunaga, Yuji'

_publ_section_title
;
 Replication of chiral \a-hydroxy acid via induction and amplification
 through an enantioenriched cyanohydrin conglomerate
;
_journal_name_full 'Organic &amp; Biomolecular Chemistry'
_journal_paper_doi 10.1039/D6OB00652C
_journal_year 2026
_chemical_formula_moiety 'C12 H11 N O2'
_chemical_formula_sum 'C12 H11 N O2'
_chemical_formula_weight 201.22
_chemical_name_systematic 2-Hydroxy-2-(naphthalen-1-yl)acetamide
_space_group_crystal_system monoclinic
_space_group_IT_number 15
_space_group_name_Hall '-C 2yc'
_space_group_name_H-M_alt 'C 1 2/c 1'
_atom_sites_solution_hydrogens geom
_atom_sites_solution_primary direct
_atom_sites_solution_secondary difmap
_audit_update_record
;
2026-04-06 deposited with the CCDC.	2026-06-18 downloaded from the CCDC.
;
_cell_angle_alpha 90.0000
_cell_angle_beta 105.377(16)
_cell_angle_gamma 90.0000
_cell_formula_units_Z 8
_cell_length_a 32.423(13)
_cell_length_b 5.8134(17)
_cell_length_c 11.070(4)
_cell_measurement_reflns_used 1137
_cell_measurement_temperature 293
_cell_measurement_theta_max 27.43
_cell_measurement_theta_min 3.56
_cell_volume 2011.9(12)
_computing_cell_refinement CrystalClear
_computing_data_collection 'CrystalClear (Rigaku Inc., 2008)'
_computing_data_reduction CrystalClear
_computing_molecular_graphics 'CrystalStructure 4.1.1'
_computing_publication_material 'CrystalStructure 4.1.1 (Rigaku, 2015)'
_computing_structure_refinement 'SHELXL Version 2014/7 (Sheldrick, 2008)'
_computing_structure_solution 'SIR2011 (Burla, et al., 2012)'
_diffrn_ambient_temperature 293
_diffrn_detector_area_resol_mean 14.629
_diffrn_measured_fraction_theta_full 0.994
_diffrn_measured_fraction_theta_max 0.995
_diffrn_measurement_device_type 'Rigaku Mercury70'
_diffrn_measurement_method \w
_diffrn_radiation_type 'Mo K\a'
_diffrn_radiation_wavelength 0.71075
_diffrn_reflns_av_R_equivalents 0.1154
_diffrn_reflns_Laue_measured_fraction_full 0.994
_diffrn_reflns_Laue_measured_fraction_max 0.995
_diffrn_reflns_limit_h_max 42
_diffrn_reflns_limit_h_min -42
_diffrn_reflns_limit_k_max 7
_diffrn_reflns_limit_k_min -7
_diffrn_reflns_limit_l_max 14
_diffrn_reflns_limit_l_min -14
_diffrn_reflns_number 13662
_diffrn_reflns_point_group_measured_fraction_full 0.994
_diffrn_reflns_point_group_measured_fraction_max 0.995
_diffrn_reflns_theta_full 25.242
_diffrn_reflns_theta_max 27.478
_diffrn_reflns_theta_min 3.565
_diffrn_standards_number 0
_exptl_absorpt_coefficient_mu 0.091
_exptl_absorpt_correction_T_max 0.982
_exptl_absorpt_correction_T_min 0.849
_exptl_absorpt_correction_type multi-scan
_exptl_absorpt_process_details 'REQAB (Rigaku, 1998)'
_exptl_crystal_colour colorless
_exptl_crystal_density_diffrn 1.329
_exptl_crystal_density_method 'not measured'
_exptl_crystal_description block
_exptl_crystal_F_000 848.00
_exptl_crystal_recrystallization_method 'Re-crystallisation from solvent: MeOH/toluene'
_exptl_crystal_size_max 0.200
_exptl_crystal_size_mid 0.200
_exptl_crystal_size_min 0.200
_refine_diff_density_max 0.18
_refine_diff_density_min -0.19
_refine_ls_extinction_method none
_refine_ls_goodness_of_fit_ref 0.961
_refine_ls_hydrogen_treatment constr
_refine_ls_number_parameters 136
_refine_ls_number_reflns 2307
_refine_ls_number_restraints 0
_refine_ls_R_factor_all 0.1689
_refine_ls_R_factor_gt 0.0648
_refine_ls_shift/su_max 0.000
_refine_ls_structure_factor_coef Fsqd
_refine_ls_weighting_details 'w = 1/[\s^2^(Fo^2^)+(0.0862P)^2^] where P=(Fo^2^+2Fc^2^)/3'
_refine_ls_weighting_scheme calc
_refine_ls_wR_factor_gt 0.1434
_refine_ls_wR_factor_ref 0.1927
_reflns_Friedel_coverage 0.000
_reflns_number_gt 990
_reflns_number_total 2307
_reflns_threshold_expression F^2^>2.0\s(F^2^)
_cod_data_source_file d6ob00652c2.cif
_cod_data_source_block 20190422_amide_2
_cod_database_code 7161227

loop_
_space_group_symop_operation_xyz
'x, y, z'
'-x, y, -z+1/2'
'x+1/2, y+1/2, z'
'-x+1/2, y+1/2, -z+1/2'
'-x, -y, -z'
'x, -y, z-1/2'
'-x+1/2, -y+1/2, -z'
'x+1/2, -y+1/2, z-1/2'

loop_
_atom_site_label
_atom_site_type_symbol
_atom_site_fract_x
_atom_site_fract_y
_atom_site_fract_z
_atom_site_U_iso_or_equiv
_atom_site_adp_type
_atom_site_occupancy
_atom_site_site_symmetry_order
_atom_site_calc_flag
_atom_site_refinement_flags_posn
_atom_site_refinement_flags_adp
_atom_site_refinement_flags_occupancy
_atom_site_disorder_assembly
_atom_site_disorder_group
O16 O 0.05844(7) 0.4969(4) -0.17650(19) 0.0754(8) Uani 1 1 d . . . . .
H16 H 0.0374 0.4221 -0.2128 0.091 Uiso 1 1 calc R U . . .
O17 O 0.01222(8) 0.1832(5) -0.1112(2) 0.0952(10) Uani 1 1 d . . . . .
N10 N 0.04087(8) 0.2128(5) 0.0973(2) 0.0648(8) Uani 1 1 d . . . . .
H10A H 0.0249 0.1048 0.1130 0.078 Uiso 1 1 calc R U . . .
H10B H 0.0589 0.2807 0.1578 0.078 Uiso 1 1 calc R U . . .
C1 C 0.18302(9) 0.2486(5) 0.0565(2) 0.0470(7) Uani 1 1 d . . . . .
C2 C 0.13841(9) 0.2607(5) -0.0092(2) 0.0459(7) Uani 1 1 d . . . . .
C3 C 0.11301(9) 0.4409(5) 0.0231(3) 0.0484(7) Uani 1 1 d . . . . .
C4 C 0.12204(10) 0.0893(5) -0.1024(3) 0.0558(8) Uani 1 1 d . . . . .
H4 H 0.0932 0.0908 -0.1450 0.067 Uiso 1 1 calc R U . . .
C5 C 0.20043(10) 0.4108(6) 0.1530(3) 0.0583(8) Uani 1 1 d . . . . .
H5 H 0.2293 0.4030 0.1958 0.070 Uiso 1 1 calc R U . . .
C7 C 0.03762(9) 0.2744(6) -0.0199(3) 0.0570(8) Uani 1 1 d . . . . .
C8 C 0.19168(12) -0.0844(6) -0.0671(3) 0.0664(9) Uani 1 1 d . . . . .
H8 H 0.2090 -0.1972 -0.0875 0.080 Uiso 1 1 calc R U . . .
C9 C 0.17541(10) 0.5767(6) 0.1831(3) 0.0589(9) Uani 1 1 d . . . . .
H9 H 0.1870 0.6800 0.2472 0.071 Uiso 1 1 calc R U . . .
C12 C 0.06569(9) 0.4702(6) -0.0442(3) 0.0566(8) Uani 1 1 d . . . . .
H12 H 0.0559 0.6116 -0.0123 0.068 Uiso 1 1 calc R U . . .
C13 C 0.14796(11) -0.0763(6) -0.1300(3) 0.0655(9) Uani 1 1 d . . . . .
H13 H 0.1365 -0.1852 -0.1912 0.079 Uiso 1 1 calc R U . . .
C14 C 0.13176(9) 0.5927(5) 0.1175(3) 0.0541(8) Uani 1 1 d . . . . .
H14 H 0.1152 0.7089 0.1384 0.065 Uiso 1 1 calc R U . . .
C15 C 0.20866(10) 0.0728(6) 0.0238(3) 0.0591(9) Uani 1 1 d . . . . .
H15 H 0.2376 0.0652 0.0653 0.071 Uiso 1 1 calc R U . . .

loop_
_atom_site_aniso_label
_atom_site_aniso_U_11
_atom_site_aniso_U_22
_atom_site_aniso_U_33
_atom_site_aniso_U_23
_atom_site_aniso_U_13
_atom_site_aniso_U_12
O16 0.0587(14) 0.106(2) 0.0553(15) 0.0262(12) 0.0039(11) -0.0050(13)
O17 0.0853(18) 0.149(3) 0.0447(13) -0.0034(15) 0.0063(12) -0.0601(18)
N10 0.0586(16) 0.091(2) 0.0423(15) -0.0020(13) 0.0085(12) -0.0208(15)
C1 0.0440(16) 0.0535(19) 0.0425(16) 0.0071(14) 0.0096(13) -0.0047(15)
C2 0.0460(16) 0.0533(18) 0.0393(15) 0.0042(13) 0.0129(13) -0.0032(14)
C3 0.0422(16) 0.0566(19) 0.0468(17) 0.0085(14) 0.0126(13) -0.0028(15)
C4 0.0521(18) 0.062(2) 0.0520(19) -0.0020(16) 0.0107(15) -0.0068(17)
C5 0.0499(18) 0.070(2) 0.0521(19) 0.0036(16) 0.0084(15) -0.0095(17)
C7 0.0446(17) 0.080(2) 0.0456(18) -0.0059(16) 0.0112(14) -0.0087(16)
C8 0.074(2) 0.061(2) 0.067(2) 0.0009(18) 0.0240(19) 0.0071(19)
C9 0.060(2) 0.063(2) 0.0513(19) -0.0085(15) 0.0108(16) -0.0135(17)
C12 0.0444(18) 0.072(2) 0.0536(19) 0.0032(15) 0.0127(15) -0.0002(16)
C13 0.076(2) 0.059(2) 0.063(2) -0.0086(16) 0.0226(19) -0.0084(19)
C14 0.0500(18) 0.059(2) 0.0546(19) -0.0026(15) 0.0156(15) -0.0037(15)
C15 0.0454(18) 0.071(2) 0.061(2) 0.0142(17) 0.0139(15) 0.0088(17)

loop_
_atom_type_symbol
_atom_type_description
_atom_type_scat_dispersion_real
_atom_type_scat_dispersion_imag
_atom_type_scat_source
C C 0.0033 0.0016
;
International Tables for Crystallography
(Vol. C, Tables 4.2.6.8 and 6.1.1.4)
;
H H 0.0000 0.0000
;
International Tables for Crystallography
(Vol. C, Table 6.1.1.4)
;
N N 0.0061 0.0033
;
International Tables for Crystallography
(Vol. C, Tables 4.2.6.8 and 6.1.1.4)
;
O O 0.0106 0.0060
;
International Tables for Crystallography
(Vol. C, Tables 4.2.6.8 and 6.1.1.4)
;

loop_
_geom_angle_atom_site_label_1
_geom_angle_atom_site_label_2
_geom_angle_atom_site_label_3
_geom_angle
_geom_angle_site_symmetry_1
_geom_angle_site_symmetry_3
_geom_angle_publ_flag
C12 O16 H16 109.5 . . ?
C7 N10 H10A 120.0 . . ?
C7 N10 H10B 120.0 . . ?
H10A N10 H10B 120.0 . . ?
C15 C1 C5 121.6(3) . . ?
C15 C1 C2 118.9(3) . . ?
C5 C1 C2 119.5(3) . . ?
C4 C2 C3 124.1(3) . . ?
C4 C2 C1 117.5(3) . . ?
C3 C2 C1 118.4(3) . . ?
C14 C3 C2 119.3(3) . . ?
C14 C3 C12 118.8(3) . . ?
C2 C3 C12 121.9(3) . . ?
C13 C4 C2 121.3(3) . . ?
C13 C4 H4 119.3 . . ?
C2 C4 H4 119.3 . . ?
C9 C5 C1 120.7(3) . . ?
C9 C5 H5 119.6 . . ?
C1 C5 H5 119.6 . . ?
O17 C7 N10 123.1(3) . . ?
O17 C7 C12 118.3(3) . . ?
N10 C7 C12 118.6(3) . . ?
C15 C8 C13 120.0(3) . . ?
C15 C8 H8 120.0 . . ?
C13 C8 H8 120.0 . . ?
C5 C9 C14 120.2(3) . . ?
C5 C9 H9 119.9 . . ?
C14 C9 H9 119.9 . . ?
O16 C12 C7 108.5(2) . . ?
O16 C12 C3 112.5(2) . . ?
C7 C12 C3 113.6(3) . . ?
O16 C12 H12 107.3 . . ?
C7 C12 H12 107.3 . . ?
C3 C12 H12 107.3 . . ?
C4 C13 C8 120.9(3) . . ?
C4 C13 H13 119.6 . . ?
C8 C13 H13 119.6 . . ?
C3 C14 C9 121.9(3) . . ?
C3 C14 H14 119.1 . . ?
C9 C14 H14 119.1 . . ?
C8 C15 C1 121.4(3) . . ?
C8 C15 H15 119.3 . . ?
C1 C15 H15 119.3 . . ?

loop_
_geom_bond_atom_site_label_1
_geom_bond_atom_site_label_2
_geom_bond_distance
_geom_bond_site_symmetry_2
_geom_bond_publ_flag
O16 C12 1.429(3) . ?
O16 H16 0.8200 . ?
O17 C7 1.240(3) . ?
N10 C7 1.324(4) . ?
N10 H10A 0.8600 . ?
N10 H10B 0.8600 . ?
C1 C15 1.423(4) . ?
C1 C5 1.425(4) . ?
C1 C2 1.438(4) . ?
C2 C4 1.431(4) . ?
C2 C3 1.435(4) . ?
C3 C14 1.380(4) . ?
C3 C12 1.527(4) . ?
C4 C13 1.365(4) . ?
C4 H4 0.9300 . ?
C5 C9 1.358(4) . ?
C5 H5 0.9300 . ?
C7 C12 1.525(4) . ?
C8 C15 1.363(4) . ?
C8 C13 1.405(5) . ?
C8 H8 0.9300 . ?
C9 C14 1.412(4) . ?
C9 H9 0.9300 . ?
C12 H12 0.9800 . ?
C13 H13 0.9300 . ?
C14 H14 0.9300 . ?
C15 H15 0.9300 . ?

loop_
_geom_torsion_atom_site_label_1
_geom_torsion_atom_site_label_2
_geom_torsion_atom_site_label_3
_geom_torsion_atom_site_label_4
_geom_torsion
_geom_torsion_site_symmetry_1
_geom_torsion_site_symmetry_2
_geom_torsion_site_symmetry_3
_geom_torsion_site_symmetry_4
_geom_torsion_publ_flag
C15 C1 C2 C4 1.7(4) . . . . ?
C5 C1 C2 C4 -177.9(3) . . . . ?
C15 C1 C2 C3 -179.0(2) . . . . ?
C5 C1 C2 C3 1.4(4) . . . . ?
C4 C2 C3 C14 177.8(3) . . . . ?
C1 C2 C3 C14 -1.5(4) . . . . ?
C4 C2 C3 C12 -2.3(4) . . . . ?
C1 C2 C3 C12 178.4(2) . . . . ?
C3 C2 C4 C13 179.2(3) . . . . ?
C1 C2 C4 C13 -1.5(4) . . . . ?
C15 C1 C5 C9 -179.7(3) . . . . ?
C2 C1 C5 C9 -0.2(4) . . . . ?
C1 C5 C9 C14 -1.0(5) . . . . ?
O17 C7 C12 O16 -4.6(4) . . . . ?
N10 C7 C12 O16 176.8(3) . . . . ?
O17 C7 C12 C3 -130.5(3) . . . . ?
N10 C7 C12 C3 50.8(4) . . . . ?
C14 C3 C12 O16 123.1(3) . . . . ?
C2 C3 C12 O16 -56.8(4) . . . . ?
C14 C3 C12 C7 -113.1(3) . . . . ?
C2 C3 C12 C7 67.0(3) . . . . ?
C2 C4 C13 C8 0.3(5) . . . . ?
C15 C8 C13 C4 0.7(5) . . . . ?
C2 C3 C14 C9 0.3(4) . . . . ?
C12 C3 C14 C9 -179.6(3) . . . . ?
C5 C9 C14 C3 1.0(5) . . . . ?
C13 C8 C15 C1 -0.5(5) . . . . ?
C5 C1 C15 C8 178.8(3) . . . . ?
C2 C1 C15 C8 -0.7(4) . . . . ?
